data_1550667
loop_
_publ_author_name
'Kong, Xiang-Jing'
'He, Tao'
'Zhang, Yongzheng'
'Wu, Xue-Qian'
'Wang, Si-Nan'
'Xu, Ming-Ming'
'Si, Guang-Rui'
'Li, Jian-Rong Jeff'

_publ_section_title
;
 Constructing New Metal-Organic Frameworks with Complicated Ligands
 Generated from &#x201C;One-Pot&#x201D; In Situ Reactions
;
_journal_name_full 'Chemical Science'
_journal_paper_doi 10.1039/C9SC00178F
_journal_year 2019
_chemical_formula_moiety '0.25(C160 H88 N8 O64 Zr12)'
_chemical_formula_sum 'C40 H22 N2 O16 Zr3'
_chemical_formula_weight 1060.25
_space_group_crystal_system monoclinic
_space_group_IT_number 12
_space_group_name_Hall '-C 2y'
_space_group_name_H-M_alt 'C 1 2/m 1'
_symmetry_space_group_name_Hall '-C 2y'
_symmetry_space_group_name_H-M 'C 1 2/m 1'
_atom_sites_solution_hydrogens geom
_atom_sites_solution_primary dual
_audit_creation_date 2018-07-30
_audit_creation_method
;
Olex2 1.2
(compiled 2018.05.29 svn.r3508 for OlexSys, GUI svn.r5506)
;
_audit_update_record
;
2019-01-04 deposited with the CCDC.    2019-02-28 downloaded from the CCDC.
;
_cell_angle_alpha 90
_cell_angle_beta 92.956(7)
_cell_angle_gamma 90
_cell_formula_units_Z 4
_cell_length_a 35.346(2)
_cell_length_b 18.477(4)
_cell_length_c 18.0998(12)
_cell_measurement_reflns_used 1568
_cell_measurement_temperature 173.00(10)
_cell_measurement_theta_max 68.4800
_cell_measurement_theta_min 4.4380
_cell_volume 11805(3)
_computing_cell_refinement
;
CrysAlisPro, Agilent Technologies,
Version 1.171.37.35 (release 13-08-2014 CrysAlis171 .NET)
(compiled Aug 13 2014,18:06:01)
;
_computing_data_collection
;
CrysAlisPro, Agilent Technologies,
Version 1.171.37.35 (release 13-08-2014 CrysAlis171 .NET)
(compiled Aug 13 2014,18:06:01)
;
_computing_data_reduction
;
CrysAlisPro, Agilent Technologies,
Version 1.171.37.35 (release 13-08-2014 CrysAlis171 .NET)
(compiled Aug 13 2014,18:06:01)
;
_computing_molecular_graphics 'Olex2 (Dolomanov et al., 2009)'
_computing_publication_material 'Olex2 (Dolomanov et al., 2009)'
_computing_structure_refinement 'ShelXL (Sheldrick, 2015)'
_computing_structure_solution 'ShelXT (Sheldrick, 2015)'
_diffrn_ambient_environment N~2~
_diffrn_ambient_temperature 173.00(10)
_diffrn_detector 'CCD plate'
_diffrn_detector_area_resol_mean 10.3376
_diffrn_detector_type AtlasS2
_diffrn_measured_fraction_theta_full 0.998
_diffrn_measured_fraction_theta_max 0.998
_diffrn_measurement_details
;
#__ type_ start__ end____ width___ exp.time_
  1 omega  -45.00    0.00   1.0000   20.0000
omega____ theta____ kappa____ phi______ frames
    -      -41.5605   38.0000  -90.0000 45

#__ type_ start__ end____ width___ exp.time_
  2 omega -114.00  -23.00   1.0000   20.0000
omega____ theta____ kappa____ phi______ frames
    -      -41.5605  -57.0000  150.0000 91

#__ type_ start__ end____ width___ exp.time_
  3 omega  -84.00   -2.00   1.0000   20.0000
omega____ theta____ kappa____ phi______ frames
    -      -41.5605  125.0000  -90.0000 82

#__ type_ start__ end____ width___ exp.time_
  4 omega   92.00  151.00   1.0000   20.0000
omega____ theta____ kappa____ phi______ frames
    -      105.8759   45.0000  150.0000 59

#__ type_ start__ end____ width___ exp.time_
  5 omega   33.00  117.00   1.0000   20.0000
omega____ theta____ kappa____ phi______ frames
    -      105.8759 -125.0000    0.0000 84

#__ type_ start__ end____ width___ exp.time_
  6 omega   53.00  176.00   1.0000   20.0000
omega____ theta____ kappa____ phi______ frames
    -      105.8759   15.0000  -90.0000 123

#__ type_ start__ end____ width___ exp.time_
  7 omega   23.00  109.00   1.0000   20.0000
omega____ theta____ kappa____ phi______ frames
    -      105.8759  -94.0000  150.0000 86

#__ type_ start__ end____ width___ exp.time_
  8 omega  132.00  160.00   1.0000   20.0000
omega____ theta____ kappa____ phi______ frames
    -      105.8759  125.0000  -30.0000 28

#__ type_ start__ end____ width___ exp.time_
  9 omega   39.00  125.00   1.0000   20.0000
omega____ theta____ kappa____ phi______ frames
    -      105.8759  -61.0000  -30.0000 86
;
_diffrn_measurement_device 'four-circle diffractometer'
_diffrn_measurement_device_type 'SuperNova, Dual, Cu at zero, AtlasS2'
_diffrn_measurement_method '\w scans'
_diffrn_orient_matrix_UB_11 0.0093288000
_diffrn_orient_matrix_UB_12 -0.0740417000
_diffrn_orient_matrix_UB_13 -0.0337216000
_diffrn_orient_matrix_UB_21 -0.0058862000
_diffrn_orient_matrix_UB_22 -0.0366931000
_diffrn_orient_matrix_UB_23 0.0749797000
_diffrn_orient_matrix_UB_31 -0.0422270000
_diffrn_orient_matrix_UB_32 -0.0112508000
_diffrn_orient_matrix_UB_33 -0.0223300000
_diffrn_radiation_monochromator mirror
_diffrn_radiation_probe x-ray
_diffrn_radiation_type CuK\a
_diffrn_radiation_wavelength 1.54178
_diffrn_reflns_av_R_equivalents 0.1807
_diffrn_reflns_av_unetI/netI 0.2013
_diffrn_reflns_Laue_measured_fraction_full 0.998
_diffrn_reflns_Laue_measured_fraction_max 0.998
_diffrn_reflns_limit_h_max 34
_diffrn_reflns_limit_h_min -40
_diffrn_reflns_limit_k_max 17
_diffrn_reflns_limit_k_min -21
_diffrn_reflns_limit_l_max 20
_diffrn_reflns_limit_l_min -20
_diffrn_reflns_number 22058
_diffrn_reflns_point_group_measured_fraction_full 0.998
_diffrn_reflns_point_group_measured_fraction_max 0.998
_diffrn_reflns_theta_full 62.991
_diffrn_reflns_theta_max 62.991
_diffrn_reflns_theta_min 3.408
_diffrn_source 'sealed X-ray tube'
_diffrn_source_type 'SuperNova (Cu) X-ray Source'
_exptl_absorpt_coefficient_mu 2.362
_exptl_absorpt_correction_T_max 1.00000
_exptl_absorpt_correction_T_min 0.29262
_exptl_absorpt_correction_type multi-scan
_exptl_absorpt_process_details
;
CrysAlisPro, Agilent Technologies,
Version 1.171.37.35 (release 13-08-2014 CrysAlis171 .NET)
(compiled Aug 13 2014,18:06:01)
Empirical absorption correction using spherical harmonics,
 implemented in SCALE3 ABSPACK scaling algorithm.
Empirical absorption correction using spherical harmonics,
 implemented in SCALE3 ABSPACK scaling algorithm.
;
_exptl_crystal_colour yellow
_exptl_crystal_colour_primary yellow
_exptl_crystal_density_diffrn 0.597
_exptl_crystal_description block
_exptl_crystal_F_000 2096
_exptl_crystal_size_max 0.13
_exptl_crystal_size_mid 0.06
_exptl_crystal_size_min 0.06
_refine_diff_density_max 3.506
_refine_diff_density_min -1.576
_refine_diff_density_rms 0.163
_refine_ls_extinction_method none
_refine_ls_goodness_of_fit_ref 0.927
_refine_ls_hydrogen_treatment constr
_refine_ls_matrix_type full
_refine_ls_number_parameters 274
_refine_ls_number_reflns 9846
_refine_ls_number_restraints 265
_refine_ls_restrained_S_all 0.936
_refine_ls_R_factor_all 0.1846
_refine_ls_R_factor_gt 0.1305
_refine_ls_shift/su_max 0.001
_refine_ls_shift/su_mean 0.000
_refine_ls_structure_factor_coef Fsqd
_refine_ls_weighting_details 'w=1/[\s^2^(Fo^2^)+(0.1802P)^2^] where P=(Fo^2^+2Fc^2^)/3'
_refine_ls_weighting_scheme calc
_refine_ls_wR_factor_gt 0.3114
_refine_ls_wR_factor_ref 0.3681
_reflns_Friedel_coverage 0.000
_reflns_number_gt 3861
_reflns_number_total 9846
_reflns_threshold_expression 'I > 2\s(I)'
_cod_data_source_file c9sc00178f2.cif
_cod_data_source_block BUT-104
_cod_database_code 1550667
_shelx_shelxl_version_number 2018/3
_chemical_oxdiff_formula 'C H O N Zr'
_shelx_space_group_comment
;
The symmetry employed for this shelxl refinement is uniquely defined
by the following loop, which should always be used as a source of
symmetry information in preference to the above space-group names.
They are only intended as comments.
;
_shelx_estimated_absorpt_t_max 0.871
_shelx_estimated_absorpt_t_min 0.749
_reflns_odcompleteness_completeness 99.87
_reflns_odcompleteness_iscentric 1
_reflns_odcompleteness_theta 64.99
_olex2_refinement_description
;
1. Fixed Uiso
 At 1.2 times of:
  All C(H) groups
2. Restrained distances
 Zr1-O2_$1
 2.02 with sigma of 0.002
 Zr2-O2
 2.02 with sigma of 0.002
3. Rigid bond restraints
 All non-hydrogen atoms
 with sigma for 1-2 distances of 0.01 and sigma for 1-3 distances of 0.01
4. Uiso/Uaniso restraints and constraints
All non-hydrogen atoms have similar U: within 2A with sigma of 0.04 and sigma
for terminal atoms of 0.08
Uanis(Zr1) \\sim Ueq, Uanis(Zr2) \\sim Ueq: with sigma of 0.01 and sigma for
terminal atoms of 0
Uanis(O5) = Uanis(O6)
5.a Aromatic/amide H refined with riding coordinates:
 C3(H3), C19(H19), C18(H18), C4(H4), C13(H13), C11(H11), C7(H7), C16(H16),
 C9(H9), C6(H6), C15(H15)
;
_olex2_submission_special_instructions 'No special instructions were received'

loop_
_space_group_symop_operation_xyz
'x, y, z'
'-x, y, -z'
'x+1/2, y+1/2, z'
'-x+1/2, y+1/2, -z'
'-x, -y, -z'
'x, -y, z'
'-x+1/2, -y+1/2, -z'
'x+1/2, -y+1/2, z'

loop_
_atom_site_label
_atom_site_type_symbol
_atom_site_fract_x
_atom_site_fract_y
_atom_site_fract_z
_atom_site_U_iso_or_equiv
_atom_site_adp_type
_atom_site_occupancy
_atom_site_site_symmetry_order
_atom_site_calc_flag
_atom_site_refinement_flags_posn
_atom_site_refinement_flags_adp
_atom_site_refinement_flags_occupancy
Zr1 Zr 0.56897(3) 1.000000 0.50067(6) 0.0742(6) Uani 1 2 d DS TU P
Zr2 Zr 1.00232(2) 0.59591(7) 0.59822(4) 0.0783(5) Uani 1 1 d D U .
O4 O 0.90064(16) 0.5737(5) 0.5735(4) 0.070(2) Uani 1 1 d . U .
O6 O 0.60270(18) 0.9285(5) 0.5750(4) 0.0863(17) Uani 1 1 d . U .
O2 O 0.96712(19) 0.5855(3) 0.5065(3) 0.124(3) Uani 1 1 d D U .
O7 O 0.56071(19) 0.8708(5) 0.6357(5) 0.103(3) Uani 1 1 d . U .
O8 O 1.0043(2) 0.5913(5) 0.7197(4) 0.091(3) Uani 1 1 d . U .
O9 O 1.0026(2) 0.7154(5) 0.5981(4) 0.096(2) Uani 1 1 d . U .
O3 O 0.9714(3) 0.500000 0.5983(7) 0.106(3) Uani 1 2 d S TU P
C20 C 0.5940(3) 0.8840(8) 0.6222(6) 0.081(3) Uani 1 1 d . U .
C3 C 0.8876(3) 0.6831(8) 0.7328(6) 0.104(4) Uani 1 1 d . U .
H3 H 0.912350 0.692021 0.750644 0.124 Uiso 1 1 calc R . .
C2 C 0.8809(3) 0.6433(9) 0.6650(6) 0.100(4) Uani 1 1 d . U .
C1 C 0.9105(3) 0.6144(8) 0.6213(6) 0.084(4) Uani 1 1 d . U .
C5 C 0.8215(3) 0.6996(10) 0.7483(6) 0.110(5) Uani 1 1 d . U .
C17 C 0.6268(3) 0.8561(9) 0.6673(6) 0.103(4) Uani 1 1 d . U .
C19 C 0.6542(3) 0.7839(9) 0.7703(6) 0.106(5) Uani 1 1 d . U .
H19 H 0.650628 0.754536 0.811111 0.127 Uiso 1 1 calc R . .
N1 N 0.7642(3) 0.7388(10) 0.9835(5) 0.153(6) Uani 1 1 d . U .
C18 C 0.6232(3) 0.8118(9) 0.7325(6) 0.108(5) Uani 1 1 d . U .
H18 H 0.599201 0.802253 0.748959 0.130 Uiso 1 1 calc R . .
C4 C 0.8592(3) 0.7067(9) 0.7694(6) 0.112(5) Uani 1 1 d . U .
H4 H 0.865074 0.730420 0.813850 0.135 Uiso 1 1 calc R . .
C13 C 0.7561(3) 0.7506(10) 0.7537(6) 0.131(6) Uani 1 1 d . U .
H13 H 0.755497 0.755077 0.702519 0.157 Uiso 1 1 calc R . .
C11 C 0.7259(3) 0.7678(10) 0.8672(6) 0.132(6) Uani 1 1 d . U .
H11 H 0.704642 0.779203 0.893190 0.158 Uiso 1 1 calc R . .
C7 C 0.8435(3) 0.6327(9) 0.6414(7) 0.115(5) Uani 1 1 d . U .
H7 H 0.837657 0.606940 0.598184 0.138 Uiso 1 1 calc R . .
C8 C 0.7881(3) 0.7215(11) 0.7883(6) 0.131(5) Uani 1 1 d . U .
C16 C 0.6634(3) 0.8668(10) 0.6450(7) 0.125(5) Uani 1 1 d . U .
H16 H 0.666782 0.892330 0.601530 0.150 Uiso 1 1 calc R . .
C12 C 0.7257(3) 0.7732(10) 0.7889(6) 0.126(5) Uani 1 1 d . U .
C9 C 0.7906(3) 0.7224(10) 0.8661(6) 0.138(6) Uani 1 1 d . U .
H9 H 0.812728 0.708189 0.892031 0.166 Uiso 1 1 calc R . .
C10 C 0.7595(3) 0.7447(10) 0.9031(5) 0.134(6) Uani 1 1 d . U .
C6 C 0.8142(3) 0.6608(10) 0.6828(7) 0.132(6) Uani 1 1 d . U .
H6 H 0.789245 0.653363 0.666001 0.158 Uiso 1 1 calc R . .
C14 C 0.6907(3) 0.7978(10) 0.7502(6) 0.115(5) Uani 1 1 d . U .
C15 C 0.6956(3) 0.8404(10) 0.6858(7) 0.139(6) Uani 1 1 d . U .
H15 H 0.719766 0.850778 0.670802 0.167 Uiso 1 1 calc R . .
O5 O 0.94622(18) 0.6308(5) 0.6369(4) 0.0863(17) Uani 1 1 d . U .
O1 O 1.0348(3) 0.500000 0.6004(7) 0.105(3) Uani 1 2 d S TU P

loop_
_atom_site_aniso_label
_atom_site_aniso_U_11
_atom_site_aniso_U_22
_atom_site_aniso_U_33
_atom_site_aniso_U_23
_atom_site_aniso_U_13
_atom_site_aniso_U_12
Zr1 0.0279(6) 0.1701(17) 0.0242(6) 0.000 -0.0034(4) 0.000
Zr2 0.0298(5) 0.1748(13) 0.0298(5) -0.0045(6) -0.0029(3) -0.0009(6)
O4 0.025(3) 0.141(7) 0.044(4) 0.010(4) -0.009(3) 0.004(4)
O6 0.028(2) 0.174(5) 0.056(3) -0.001(3) -0.006(2) 0.000(3)
O2 0.088(6) 0.262(10) 0.020(3) -0.004(4) -0.012(3) -0.048(6)
O7 0.026(4) 0.178(9) 0.105(7) -0.043(6) 0.014(4) -0.024(5)
O8 0.048(4) 0.189(8) 0.034(3) -0.005(4) -0.015(3) 0.003(5)
O9 0.060(5) 0.165(5) 0.066(5) 0.001(5) 0.004(4) 0.012(5)
O3 0.075(7) 0.143(7) 0.095(9) 0.000 -0.047(7) 0.000
C20 0.046(5) 0.166(10) 0.029(5) -0.010(5) -0.026(4) -0.001(6)
C3 0.047(5) 0.224(14) 0.039(6) -0.021(7) -0.001(4) -0.003(8)
C2 0.039(4) 0.214(13) 0.047(6) -0.009(6) -0.005(4) 0.015(7)
C1 0.047(5) 0.169(12) 0.035(5) 0.015(6) 0.012(4) 0.014(6)
C5 0.058(5) 0.239(14) 0.033(5) -0.006(7) -0.002(4) 0.036(8)
C17 0.050(5) 0.218(13) 0.041(6) 0.007(6) 0.003(4) 0.031(8)
C19 0.053(5) 0.223(14) 0.041(6) 0.015(7) 0.001(5) 0.003(8)
N1 0.095(9) 0.342(17) 0.022(4) 0.016(8) -0.003(4) 0.040(11)
C18 0.050(6) 0.216(14) 0.057(7) 0.026(7) -0.002(5) 0.004(8)
C4 0.048(5) 0.249(15) 0.040(6) -0.018(7) -0.010(4) 0.029(8)
C13 0.043(6) 0.317(18) 0.031(5) 0.005(8) -0.005(4) 0.034(8)
C11 0.062(7) 0.298(17) 0.035(5) 0.014(9) 0.000(5) 0.064(9)
C7 0.043(5) 0.250(15) 0.054(7) -0.035(8) 0.006(5) -0.005(8)
C8 0.059(6) 0.309(16) 0.026(5) 0.006(8) 0.002(5) 0.058(9)
C16 0.049(5) 0.270(16) 0.055(7) 0.045(8) -0.012(5) 0.008(9)
C12 0.053(5) 0.297(15) 0.028(5) -0.005(8) -0.009(4) 0.045(8)
C9 0.036(6) 0.336(18) 0.041(5) -0.007(9) -0.003(4) 0.050(9)
C10 0.068(7) 0.315(16) 0.019(4) -0.008(8) -0.001(4) 0.065(10)
C6 0.050(6) 0.295(18) 0.050(7) -0.024(8) 0.005(5) 0.023(9)
C14 0.051(5) 0.262(14) 0.031(5) 0.015(7) 0.002(4) 0.031(8)
C15 0.044(6) 0.320(18) 0.054(7) 0.043(8) 0.003(5) 0.020(9)
O5 0.028(2) 0.174(5) 0.056(3) -0.001(3) -0.006(2) 0.000(3)
O1 0.080(7) 0.139(7) 0.102(9) 0.000 0.055(6) 0.000

loop_
_atom_type_symbol
_atom_type_description
_atom_type_scat_dispersion_real
_atom_type_scat_dispersion_imag
_atom_type_scat_source
C C 0.0181 0.0091 'International Tables Vol C Tables 4.2.6.8 and 6.1.1.4'
H H 0.0000 0.0000 'International Tables Vol C Tables 4.2.6.8 and 6.1.1.4'
N N 0.0311 0.0180 'International Tables Vol C Tables 4.2.6.8 and 6.1.1.4'
O O 0.0492 0.0322 'International Tables Vol C Tables 4.2.6.8 and 6.1.1.4'
Zr Zr -0.1862 2.2449 'International Tables Vol C Tables 4.2.6.8 and 6.1.1.4'

loop_
_geom_angle_atom_site_label_1
_geom_angle_atom_site_label_2
_geom_angle_atom_site_label_3
_geom_angle
_geom_angle_site_symmetry_1
_geom_angle_site_symmetry_3
Zr2 Zr1 Zr2 60.88(5) 8_465 3_455
Zr2 Zr1 Zr2 91.65(4) 4_656 8_465
Zr2 Zr1 Zr2 91.65(4) 7_666 3_455
Zr2 Zr1 Zr2 61.01(3) 7_666 8_465
Zr2 Zr1 Zr2 61.01(3) 4_656 3_455
Zr2 Zr1 Zr2 60.90(5) 7_666 4_656
O4 Zr1 Zr2 74.85(17) 4_656 4_656
O4 Zr1 Zr2 74.85(17) 7_666 7_666
O4 Zr1 Zr2 166.50(18) 4_656 8_465
O4 Zr1 Zr2 166.50(18) 7_666 3_455
O4 Zr1 Zr2 111.00(17) 4_656 7_666
O4 Zr1 Zr2 111.00(17) 7_666 4_656
O4 Zr1 Zr2 110.7(2) 7_666 8_465
O4 Zr1 Zr2 110.7(2) 4_656 3_455
O4 Zr1 O4 75.4(4) 7_666 4_656
O4 Zr1 O3 79.9(3) 4_656 7_666
O4 Zr1 O3 79.9(3) 7_666 7_666
O6 Zr1 Zr2 166.8(2) . 4_656
O6 Zr1 Zr2 110.8(2) . 3_455
O6 Zr1 Zr2 75.18(19) . 8_465
O6 Zr1 Zr2 111.3(2) . 7_666
O6 Zr1 Zr2 110.8(2) 6_575 8_465
O6 Zr1 Zr2 75.18(19) 6_575 3_455
O6 Zr1 Zr2 111.3(2) 6_575 4_656
O6 Zr1 Zr2 166.8(2) 6_575 7_666
O6 Zr1 O4 74.8(3) 6_575 4_656
O6 Zr1 O4 118.3(3) . 4_656
O6 Zr1 O4 118.3(3) 6_575 7_666
O6 Zr1 O4 74.8(3) . 7_666
O6 Zr1 O6 74.1(5) . 6_575
O6 Zr1 O3 142.9(2) . 7_666
O6 Zr1 O3 142.9(2) 6_575 7_666
O6 Zr1 O1 78.6(3) . 3_455
O6 Zr1 O1 78.6(3) 6_575 3_455
O2 Zr1 Zr2 30.60(8) 4_656 4_656
O2 Zr1 Zr2 37.0(2) 4_656 3_455
O2 Zr1 Zr2 85.86(18) 7_666 4_656
O2 Zr1 Zr2 89.4(3) 4_656 8_465
O2 Zr1 Zr2 85.86(18) 4_656 7_666
O2 Zr1 Zr2 89.4(3) 7_666 3_455
O2 Zr1 Zr2 37.0(2) 7_666 8_465
O2 Zr1 Zr2 30.60(8) 7_666 7_666
O2 Zr1 O4 139.3(2) 7_666 4_656
O2 Zr1 O4 139.3(2) 4_656 7_666
O2 Zr1 O4 78.9(3) 4_656 4_656
O2 Zr1 O4 78.9(3) 7_666 7_666
O2 Zr1 O6 83.7(3) 7_666 .
O2 Zr1 O6 145.9(2) 7_666 6_575
O2 Zr1 O6 83.7(3) 4_656 6_575
O2 Zr1 O6 145.9(2) 4_656 .
O2 Zr1 O2 102.2(5) 7_666 4_656
O2 Zr1 O3 64.9(2) 4_656 7_666
O2 Zr1 O3 64.9(2) 7_666 7_666
O2 Zr1 O1 71.7(3) 4_656 3_455
O2 Zr1 O1 71.7(3) 7_666 3_455
O3 Zr1 Zr2 34.43(16) 7_666 4_656
O3 Zr1 Zr2 89.2(3) 7_666 3_455
O3 Zr1 Zr2 89.2(3) 7_666 8_465
O3 Zr1 Zr2 34.43(17) 7_666 7_666
O1 Zr1 Zr2 35.12(17) 3_455 3_455
O1 Zr1 Zr2 90.5(3) 3_455 7_666
O1 Zr1 Zr2 90.5(3) 3_455 4_656
O1 Zr1 Zr2 35.12(17) 3_455 8_465
O1 Zr1 O4 142.1(2) 3_455 7_666
O1 Zr1 O4 142.1(2) 3_455 4_656
O1 Zr1 O3 107.5(5) 3_455 7_666
Zr1 Zr2 Zr1 88.35(4) 7_666 3_545
Zr1 Zr2 Zr2 59.56(2) 3_545 6_565
Zr1 Zr2 Zr2 59.51(3) 7_666 2_756
Zr1 Zr2 Zr2 59.48(3) 3_545 2_756
Zr1 Zr2 Zr2 59.55(2) 7_666 6_565
Zr2 Zr2 Zr2 90.0 6_565 2_756
O2 Zr2 Zr1 83.65(18) 2_756 7_666
O2 Zr2 Zr1 33.05(8) 2_756 3_545
O2 Zr2 Zr1 30.57(8) . 7_666
O2 Zr2 Zr1 86.5(3) . 3_545
O2 Zr2 Zr2 31.92(9) 2_756 2_756
O2 Zr2 Zr2 84.56(17) . 6_565
O2 Zr2 Zr2 85.06(17) 2_756 6_565
O2 Zr2 Zr2 35.6(2) . 2_756
O2 Zr2 O2 66.5(3) . 2_756
O2 Zr2 O7 142.6(3) . 8_565
O2 Zr2 O8 143.1(3) . .
O2 Zr2 O9 95.6(3) . .
O2 Zr2 O3 67.7(3) . .
O2 Zr2 O5 76.5(3) . .
O2 Zr2 O1 104.2(4) . .
O7 Zr2 Zr1 158.2(3) 8_565 7_666
O7 Zr2 Zr1 69.9(2) 8_565 3_545
O7 Zr2 Zr2 106.0(2) 8_565 6_565
O7 Zr2 Zr2 107.4(2) 8_565 2_756
O7 Zr2 O2 78.6(3) 8_565 2_756
O7 Zr2 O5 130.5(3) 8_565 .
O8 Zr2 Zr1 119.9(2) . 3_545
O8 Zr2 Zr1 118.5(2) . 7_666
O8 Zr2 Zr2 177.6(2) . 2_756
O8 Zr2 Zr2 87.8(2) . 6_565
O8 Zr2 O2 148.5(2) . 2_756
O8 Zr2 O7 74.0(3) . 8_565
O8 Zr2 O9 92.3(3) . .
O8 Zr2 O5 71.3(3) . .
O9 Zr2 Zr1 120.2(2) . 3_545
O9 Zr2 Zr1 120.6(2) . 7_666
O9 Zr2 Zr2 89.95(19) . 2_756
O9 Zr2 Zr2 179.7(2) . 6_565
O9 Zr2 O2 94.7(3) . 2_756
O9 Zr2 O7 73.7(3) . 8_565
O9 Zr2 O5 73.5(3) . .
O3 Zr2 Zr1 86.3(4) . 3_545
O3 Zr2 Zr1 37.3(3) . 7_666
O3 Zr2 Zr2 31.7(3) . 6_565
O3 Zr2 Zr2 90.2(4) . 2_756
O3 Zr2 O2 101.7(4) . 2_756
O3 Zr2 O7 135.5(4) . 8_565
O3 Zr2 O8 87.5(4) . .
O3 Zr2 O9 148.6(3) . .
O3 Zr2 O5 76.7(4) . .
O3 Zr2 O1 64.6(4) . .
O5 Zr2 Zr1 159.6(2) . 3_545
O5 Zr2 Zr1 71.2(2) . 7_666
O5 Zr2 Zr2 106.8(2) . 6_565
O5 Zr2 Zr2 108.56(18) . 2_756
O5 Zr2 O2 140.0(2) . 2_756
O1 Zr2 Zr1 87.8(3) . 7_666
O1 Zr2 Zr1 37.3(3) . 3_545
O1 Zr2 Zr2 32.9(3) . 6_565
O1 Zr2 Zr2 90.9(3) . 2_756
O1 Zr2 O2 70.0(3) . 2_756
O1 Zr2 O7 74.4(4) . 8_565
O1 Zr2 O8 87.7(4) . .
O1 Zr2 O9 146.8(3) . .
O1 Zr2 O5 136.7(4) . .
C1 O4 Zr1 134.0(7) . 7_666
C20 O6 Zr1 132.7(7) . .
Zr1 O2 Zr2 118.83(15) 7_666 .
Zr1 O2 Zr2 110.0(3) 7_666 2_756
Zr2 O2 Zr2 112.5(3) . 2_756
C20 O7 Zr2 139.5(10) . 8_465
Zr2 O3 Zr1 108.3(4) 6_565 7_666
Zr2 O3 Zr1 108.3(4) . 7_666
Zr2 O3 Zr2 116.7(6) 6_565 .
O6 C20 O7 122.7(11) . .
O6 C20 C17 113.6(11) . .
O7 C20 C17 123.2(12) . .
C4 C3 C2 120.4(11) . .
C3 C2 C1 124.2(11) . .
C7 C2 C3 116.7(11) . .
C7 C2 C1 119.1(12) . .
O4 C1 C2 116.0(11) . .
O4 C1 O5 123.2(10) . .
O5 C1 C2 120.7(12) . .
C4 C5 C8 129.0(12) . .
C4 C5 C6 114.7(11) . .
C6 C5 C8 116.1(12) . .
C18 C17 C20 123.3(11) . .
C16 C17 C20 120.3(12) . .
C16 C17 C18 116.1(11) . .
C18 C19 C14 122.3(13) . .
N1 N1 C10 113.1(13) 7_667 .
C19 C18 C17 121.4(11) . .
C3 C4 C5 126.0(12) . .
C12 C13 C8 124.5(11) . .
C10 C11 C12 116.6(10) . .
C2 C7 C6 120.0(12) . .
C13 C8 C5 123.1(10) . .
C13 C8 C9 117.3(11) . .
C9 C8 C5 119.0(10) . .
C17 C16 C15 122.4(13) . .
C13 C12 C11 119.1(11) . .
C13 C12 C14 123.2(10) . .
C11 C12 C14 117.5(10) . .
C10 C9 C8 118.7(10) . .
C11 C10 N1 122.7(10) . .
C9 C10 N1 114.1(11) . .
C9 C10 C11 123.2(10) . .
C5 C6 C7 122.2(12) . .
C19 C14 C12 126.4(13) . .
C19 C14 C15 118.3(11) . .
C15 C14 C12 115.3(11) . .
C16 C15 C14 119.3(12) . .
C1 O5 Zr2 136.4(8) . .
Zr2 O1 Zr1 107.6(4) . 3_545
Zr2 O1 Zr1 107.6(4) 6_565 3_545
Zr2 O1 Zr2 114.1(5) 6_565 .

loop_
_geom_bond_atom_site_label_1
_geom_bond_atom_site_label_2
_geom_bond_distance
_geom_bond_site_symmetry_2
Zr1 Zr2 3.4968(14) 7_666
Zr1 Zr2 3.4968(14) 4_656
Zr1 Zr2 3.4982(14) 3_455
Zr1 Zr2 3.4982(14) 8_465
Zr1 O4 2.228(8) 7_666
Zr1 O4 2.228(8) 4_656
Zr1 O6 2.194(8) 6_575
Zr1 O6 2.194(8) .
Zr1 O2 2.030(2) 7_666
Zr1 O2 2.030(2) 4_656
Zr1 O3 2.231(11) 7_666
Zr1 O1 2.222(10) 3_455
Zr2 Zr2 3.544(3) 6_565
Zr2 Zr2 3.5508(16) 2_756
Zr2 O2 2.238(7) 2_756
Zr2 O2 2.032(2) .
Zr2 O7 2.226(8) 8_565
Zr2 O8 2.198(7) .
Zr2 O9 2.208(10) .
Zr2 O3 2.082(6) .
Zr2 O5 2.232(7) .
Zr2 O1 2.112(7) .
O4 C1 1.184(14) .
O6 C20 1.235(14) .
O7 C20 1.240(13) .
C20 C17 1.475(15) .
C3 C2 1.440(16) .
C3 C4 1.306(15) .
C2 C1 1.447(15) .
C2 C7 1.383(15) .
C1 O5 1.314(13) .
C5 C4 1.374(15) .
C5 C8 1.473(15) .
C5 C6 1.398(18) .
C17 C18 1.447(17) .
C17 C16 1.388(16) .
C19 C18 1.362(15) .
C19 C14 1.383(15) .
N1 N1 1.27(2) 7_667
N1 C10 1.459(12) .
C13 C8 1.372(15) .
C13 C12 1.346(15) .
C11 C12 1.420(14) .
C11 C10 1.391(15) .
C7 C6 1.407(16) .
C8 C9 1.407(14) .
C16 C15 1.411(16) .
C12 C14 1.462(15) .
C9 C10 1.380(14) .
C14 C15 1.425(18) .

loop_
_smtbx_masks_void_nr
_smtbx_masks_void_average_x
_smtbx_masks_void_average_y
_smtbx_masks_void_average_z
_smtbx_masks_void_volume
_smtbx_masks_void_count_electrons
1 -0.980 -0.991 -0.753 8903.2 1858.8
